data_4118469
loop_
_publ_author_name
'Yun-Lei Sun'
'Hao Jiang'
'Hui-Fei Zhai'
'Jin-Ke Bao'
'Wen-He Jiao'
'Qian Tao'
'Chen-Yi Shen'
'Yue-Wu Zeng'
'Zhu-An Xu'
'Guang-Han Cao'

_publ_contact_author_email ghcao@zju.edu.cn
_publ_contact_author_fax +86-571-87952590
_publ_contact_author_name 'Guang-Han Cao'
_publ_contact_author_phone +86-571-87952590
_publ_section_title
;
 Ba2Ti2Fe2As4O: A New Superconductor Containing Fe2As2 Layers and Ti2O
 Sheets
;
_journal_name_full 'Journal of the American Chemical Society'
_journal_page_first 12893
_journal_page_last 12896
_journal_paper_doi 10.1021/ja304315e
_journal_volume 134
_journal_year 2012
_chemical_formula_sum 'As4 Ba2 Fe2 O Ti2'
_space_group_IT_number 139
_symmetry_cell_setting tetragonal
_symmetry_Int_Tables_number 139
_symmetry_space_group_name_Hall '-I 4 2'
_symmetry_space_group_name_H-M 'I 4/m m m'
_audit_creation_date 2012-05-04
_audit_creation_method 'Converted from *.lst using lst2cif'
_cell_angle_alpha 90.0
_cell_angle_beta 90.0
_cell_angle_gamma 90.0
_cell_formula_units_Z 2
_cell_length_a 4.0276(1)
_cell_length_b 4.02761
_cell_length_c 27.3441(4)
_cell_volume 443.565(13)
_diffrn_ambient_environment air
_diffrn_ambient_temperature 298
_diffrn_detector 'scintillation detector'
_diffrn_detector_type NaI
_diffrn_measurement_device_type 'RIGAKU D/Max-rA'
_diffrn_radiation_monochromator graphite
_diffrn_radiation_type 'Cu K_alpha1, K_alpha2'
_diffrn_radiation_wavelength 1.541786
_diffrn_source 'x-ray tube'
_diffrn_source_target Cu
_diffrn_source_type 'Cu K_alpha'
_pd_block_id 2012-05-04|PHASE_01|..creator_name..|..instr_name..
_pd_calc_method 'Rietveld Refinement'
_pd_meas_2theta_range_inc 0.020
_pd_meas_2theta_range_max 120.000
_pd_meas_2theta_range_min 10.000
_pd_meas_number_of_points 5501
_pd_meas_scan_method step
_pd_phase_name Ba2Ti2Fe2As4O
_pd_proc_ls_background_function polynomial
_pd_proc_ls_profile_function 'Pseudo-Voigt function of Thompson et al.'
_pd_proc_ls_prof_R_factor 0.043
_pd_proc_ls_prof_wR_expected 0.043
_pd_proc_ls_prof_wR_factor 0.060
_refine_ls_extinction_coef unknown
_refine_ls_extinction_method none
_refine_ls_goodness_of_fit_all 1.40
_refine_ls_hydrogen_treatment noref
_refine_ls_matrix_type unknown
_refine_ls_number_constraints 0
_refine_ls_number_parameters 33
_refine_ls_structure_factor_coef Inet
_cod_data_source_file ja304315e_si_001.cif
_cod_data_source_block RIETAN_phase_1
_cod_original_cell_volume 443.57(2)
_cod_original_formula_sum 'Ba2 Ti2 Fe2 As4 O'
_cod_database_code 4118469

loop_
_symmetry_equiv_pos_site_id
_symmetry_equiv_pos_as_xyz
1 x,y,z
2 -x,-y,z
3 -y,x,z
4 y,-x,z
5 -x,y,-z
6 x,-y,-z
7 y,x,-z
8 -y,-x,-z
9 -x,-y,-z
10 x,y,-z
11 y,-x,-z
12 -y,x,-z
13 x,-y,z
14 -x,y,z
15 -y,-x,z
16 y,x,z
17 x+1/2,y+1/2,z+1/2
18 -x+1/2,-y+1/2,z+1/2
19 -y+1/2,x+1/2,z+1/2
20 y+1/2,-x+1/2,z+1/2
21 -x+1/2,y+1/2,-z+1/2
22 x+1/2,-y+1/2,-z+1/2
23 y+1/2,x+1/2,-z+1/2
24 -y+1/2,-x+1/2,-z+1/2
25 -x+1/2,-y+1/2,-z+1/2
26 x+1/2,y+1/2,-z+1/2
27 y+1/2,-x+1/2,-z+1/2
28 -y+1/2,x+1/2,-z+1/2
29 x+1/2,-y+1/2,z+1/2
30 -x+1/2,y+1/2,z+1/2
31 -y+1/2,-x+1/2,z+1/2
32 y+1/2,x+1/2,z+1/2

loop_
_atom_site_label
_atom_site_symmetry_multiplicity
_atom_site_occupancy
_atom_site_fract_x
_atom_site_fract_y
_atom_site_fract_z
_atom_site_thermal_displace_type
_atom_site_B_iso_or_equiv
_atom_site_type_symbol
O 2 1.0 0.0 0.0 0.0 Biso 1.0 O2-
As1 4 1.0 0.0 0.0 0.29964(7) Biso 0.3 As
As2 4 1.0 0.5 0.5 0.06452(7) Biso 0.3 As
Fe 4 1.0 0.5 0.0 0.25 Biso 0.4 Fe2+
Ba 4 1.0 0.0 0.0 0.13207(5) Biso 0.1 Ba2+
Ti 4 1.0 0.5 0.0 0.0 Biso 0.5 Ti3+
